data_4315361
loop_
_publ_author_name
'Emiliano Tamanini'
'Kevin Flavin'
'Majid Motevalli'
'Silvia Piperno'
'Levi A. Gheber'
'Matthew H. Todd'
'Michael Watkinson'

_publ_section_title
;
 Cyclam-Based "Clickates": Homogeneous and Heterogeneous Fluorescent
 Sensors for Zn(II)
;
_journal_name_full 'Inorganic Chemistry'
_journal_page_first 3789
_journal_page_last 3800
_journal_paper_doi 10.1021/ic901939x
_journal_volume 49
_journal_year 2010
_chemical_formula_moiety 'C30 H42 Cu1 F6 N10 P1'
_chemical_formula_sum 'C40.5 H54 Cu F12 N10 P2'
_chemical_formula_weight 1034.42
_chemical_name_systematic
;
 ?
;
_space_group_IT_number 2
_symmetry_cell_setting triclinic
_symmetry_Int_Tables_number 2
_symmetry_space_group_name_Hall '-P 1'
_symmetry_space_group_name_H-M 'P -1'
_atom_sites_solution_hydrogens geom
_atom_sites_solution_primary direct
_atom_sites_solution_secondary difmap
_audit_creation_method SHELXL-97
_cell_angle_alpha 88.645(3)
_cell_angle_beta 70.461(3)
_cell_angle_gamma 85.132(3)
_cell_formula_units_Z 2
_cell_length_a 12.9815(7)
_cell_length_b 13.1070(6)
_cell_length_c 14.3786(7)
_cell_measurement_reflns_used 89503
_cell_measurement_temperature 120(2)
_cell_measurement_theta_max 27.48
_cell_measurement_theta_min 2.91
_cell_volume 2297.3(2)
_computing_cell_refinement 'DENZO (Otwinowski & Minor, 1997) & COLLECT (Hooft, R.W.W., 1998)'
_computing_data_collection 'COLLECT (Hooft, R.W.W., 1998)'
_computing_data_reduction 'DENZO (Otwinowski & Minor, 1997) & COLLECT (Hooft, R.W.W., 1998)'
_computing_molecular_graphics 'Ortep-3 for Windows (Farrugia, 1997)'
_computing_publication_material 'WinGX publication routines (Farrugia, 1999)'
_computing_structure_refinement 'SHELXL-97 (Sheldrick, 1997)'
_computing_structure_solution 'SHELXS-97 (Sheldrick, 1997)'
_diffrn_ambient_temperature 120(2)
_diffrn_detector_area_resol_mean '4096x4096pixels / 62x62mm'
_diffrn_measured_fraction_theta_full 0.992
_diffrn_measured_fraction_theta_max 0.992
_diffrn_measurement_device_type 'Bruker-Nonius APEX II CCD camera on \k-goniostat'
_diffrn_measurement_method '\f & \w scans'
_diffrn_radiation_monochromator '10cm confocal mirrors'
_diffrn_radiation_source 'Bruker-Nonius FR591 rotating anode'
_diffrn_radiation_type MoK\a
_diffrn_radiation_wavelength 0.71073
_diffrn_reflns_av_R_equivalents 0.0800
_diffrn_reflns_av_sigmaI/netI 0.0674
_diffrn_reflns_limit_h_max 15
_diffrn_reflns_limit_h_min -15
_diffrn_reflns_limit_k_max 15
_diffrn_reflns_limit_k_min -15
_diffrn_reflns_limit_l_max 17
_diffrn_reflns_limit_l_min -17
_diffrn_reflns_number 32521
_diffrn_reflns_theta_full 25.00
_diffrn_reflns_theta_max 25.00
_diffrn_reflns_theta_min 2.95
_exptl_absorpt_coefficient_mu 0.637
_exptl_absorpt_correction_T_max 0.9628
_exptl_absorpt_correction_T_min 0.9161
_exptl_absorpt_correction_type multi-scan
_exptl_absorpt_process_details 'SADABS 2007/2 (Sheldrick, G.M., 2007)'
_exptl_crystal_colour 'Dark blue'
_exptl_crystal_density_diffrn 1.495
_exptl_crystal_density_method 'not measured'
_exptl_crystal_description Block
_exptl_crystal_F_000 1068
_exptl_crystal_size_max 0.14
_exptl_crystal_size_mid 0.12
_exptl_crystal_size_min 0.06
_refine_diff_density_max 1.269
_refine_diff_density_min -1.008
_refine_diff_density_rms 0.109
_refine_ls_extinction_method none
_refine_ls_goodness_of_fit_ref 1.058
_refine_ls_hydrogen_treatment mixed
_refine_ls_matrix_type full
_refine_ls_number_parameters 569
_refine_ls_number_reflns 8022
_refine_ls_number_restraints 5
_refine_ls_restrained_S_all 1.058
_refine_ls_R_factor_all 0.1160
_refine_ls_R_factor_gt 0.0833
_refine_ls_shift/su_max 0.025
_refine_ls_shift/su_mean 0.001
_refine_ls_structure_factor_coef Fsqd
_refine_ls_weighting_details 'calc w=1/[\s^2^(Fo^2^)+(0.0618P)^2^+11.9891P] where P=(Fo^2^+2Fc^2^)/3'
_refine_ls_weighting_scheme calc
_refine_ls_wR_factor_gt 0.1804
_refine_ls_wR_factor_ref 0.2060
_reflns_number_gt 5973
_reflns_number_total 8022
_reflns_threshold_expression >2sigma(I)
_cod_data_source_file ic901939x_si_003.cif
_cod_data_source_block et550
_cod_depositor_comments
;
The following automatic conversions were performed:

'_exptl_absorpt_correction_type' value 'Multi-scan' changed to
'multi-scan' according to the built-in table from CIF Core dictionary
named 'cif_core.dic' version 2.4.1 from 2010-06-29.

Automatic conversion script
Id: cif_fix_values 1646 2011-03-28 12:23:43Z adriana 
;
_cod_original_formula_sum 'C40.50 H54 Cu F12 N10 P2'
_cod_database_code 4315361

loop_
_symmetry_equiv_pos_as_xyz
'x, y, z'
'-x, -y, -z'

loop_
_atom_site_label
_atom_site_type_symbol
_atom_site_fract_x
_atom_site_fract_y
_atom_site_fract_z
_atom_site_U_iso_or_equiv
_atom_site_adp_type
_atom_site_occupancy
_atom_site_symmetry_multiplicity
_atom_site_calc_flag
_atom_site_refinement_flags
_atom_site_disorder_assembly
_atom_site_disorder_group
C1 C 0.9719(5) 0.2109(5) 0.3488(4) 0.0346(14) Uani 1 1 d . . .
H1A H 0.9586 0.1374 0.3553 0.042 Uiso 1 1 calc R . .
H1B H 1.0468 0.2180 0.3499 0.042 Uiso 1 1 calc R . .
C2 C 0.9621(5) 0.2515(5) 0.2526(4) 0.0346(14) Uani 1 1 d . . .
H2A H 0.9823 0.3231 0.2432 0.042 Uiso 1 1 calc R . .
H2B H 1.0130 0.2099 0.1969 0.042 Uiso 1 1 calc R . .
C3 C 0.8291(5) 0.1419(4) 0.2282(4) 0.0336(13) Uani 1 1 d . . .
H3A H 0.8502 0.0928 0.2733 0.040 Uiso 1 1 calc R . .
H3B H 0.8786 0.1252 0.1603 0.040 Uiso 1 1 calc R . .
C4 C 0.7111(5) 0.1269(5) 0.2343(5) 0.0373(14) Uani 1 1 d . . .
H4A H 0.6886 0.1787 0.1921 0.045 Uiso 1 1 calc R . .
H4B H 0.7100 0.0586 0.2069 0.045 Uiso 1 1 calc R . .
C5 C 0.6280(5) 0.1350(4) 0.3369(4) 0.0343(14) Uani 1 1 d . . .
H5A H 0.5562 0.1187 0.3338 0.041 Uiso 1 1 calc R . .
H5B H 0.6502 0.0828 0.3790 0.041 Uiso 1 1 calc R . .
C6 C 0.5333(5) 0.2376(5) 0.4844(4) 0.0353(14) Uani 1 1 d . . .
H6A H 0.5480 0.1762 0.5209 0.042 Uiso 1 1 calc R . .
H6B H 0.4587 0.2363 0.4805 0.042 Uiso 1 1 calc R . .
C7 C 0.5398(5) 0.3330(5) 0.5384(4) 0.0325(13) Uani 1 1 d . . .
H7A H 0.5151 0.3942 0.5073 0.039 Uiso 1 1 calc R . .
H7B H 0.4911 0.3304 0.6080 0.039 Uiso 1 1 calc R . .
C8 C 0.6778(5) 0.2735(4) 0.6123(4) 0.0303(13) Uani 1 1 d . . .
H8A H 0.6624 0.2026 0.6023 0.036 Uiso 1 1 calc R . .
H8B H 0.6263 0.2973 0.6774 0.036 Uiso 1 1 calc R . .
C9 C 0.7947(5) 0.2718(5) 0.6145(4) 0.0359(14) Uani 1 1 d . . .
H9A H 0.8127 0.3432 0.6178 0.043 Uiso 1 1 calc R . .
H9B H 0.7976 0.2369 0.6755 0.043 Uiso 1 1 calc R . .
C10 C 0.8818(5) 0.2189(5) 0.5268(4) 0.0373(14) Uani 1 1 d . . .
H10A H 0.9537 0.2173 0.5370 0.045 Uiso 1 1 calc R . .
H10B H 0.8646 0.1472 0.5234 0.045 Uiso 1 1 calc R . .
C11 C 0.8294(5) 0.3208(4) 0.1785(4) 0.0339(13) Uani 1 1 d . . .
H11A H 0.8936 0.3144 0.1172 0.041 Uiso 1 1 calc R . .
H11B H 0.7638 0.3052 0.1626 0.041 Uiso 1 1 calc R . .
C12 C 0.8140(4) 0.4268(4) 0.2185(4) 0.0302(13) Uani 1 1 d . . .
C13 C 0.8354(5) 0.5191(5) 0.1740(4) 0.0327(13) Uani 1 1 d . . .
H13 H 0.8684 0.5318 0.1055 0.039 Uiso 1 1 calc R . .
C14 C 0.7997(5) 0.6992(5) 0.2418(5) 0.0368(14) Uani 1 1 d . . .
H14A H 0.8658 0.7175 0.1876 0.044 Uiso 1 1 calc R . .
H14B H 0.8041 0.7259 0.3041 0.044 Uiso 1 1 calc R . .
C15 C 0.6985(3) 0.7506(3) 0.2241(3) 0.0341(14) Uani 1 1 d G . .
C16 C 0.6438(3) 0.8358(3) 0.2804(3) 0.0375(14) Uani 1 1 d G . .
H16 H 0.6695 0.8610 0.3294 0.045 Uiso 1 1 calc R . .
C17 C 0.5513(3) 0.8843(2) 0.2651(3) 0.0433(16) Uani 1 1 d G . .
H17 H 0.5139 0.9425 0.3036 0.052 Uiso 1 1 calc R . .
C18 C 0.5136(3) 0.8475(3) 0.1935(3) 0.0412(15) Uani 1 1 d G . .
H18 H 0.4504 0.8806 0.1831 0.049 Uiso 1 1 calc R . .
C19 C 0.5684(3) 0.7623(3) 0.1372(3) 0.0477(17) Uani 1 1 d G . .
H19 H 0.5426 0.7372 0.0883 0.057 Uiso 1 1 calc R . .
C20 C 0.6608(3) 0.7138(3) 0.1525(3) 0.0443(16) Uani 1 1 d G . .
H20 H 0.6982 0.6556 0.1140 0.053 Uiso 1 1 calc R . .
C21 C 0.6716(5) 0.4498(4) 0.5487(4) 0.0298(13) Uani 1 1 d . . .
H21A H 0.7493 0.4549 0.5425 0.036 Uiso 1 1 calc R . .
H21B H 0.6572 0.4907 0.4950 0.036 Uiso 1 1 calc R . .
C22 C 0.6004(5) 0.4962(4) 0.6455(4) 0.0275(12) Uani 1 1 d . . .
C23 C 0.6168(5) 0.5041(4) 0.7332(4) 0.0316(13) Uani 1 1 d . . .
H23 H 0.6792 0.4775 0.7491 0.038 Uiso 1 1 calc R . .
C24 C 0.5011(5) 0.5896(5) 0.8951(4) 0.0340(13) Uani 1 1 d . . .
H24A H 0.5639 0.5684 0.9176 0.041 Uiso 1 1 calc R . .
H24B H 0.4370 0.5548 0.9372 0.041 Uiso 1 1 calc R . .
C25 C 0.4757(3) 0.7039(2) 0.9080(3) 0.0301(13) Uani 1 1 d G . .
C26 C 0.5428(3) 0.7703(3) 0.8433(2) 0.0373(14) Uani 1 1 d G . .
H26 H 0.6027 0.7439 0.7885 0.045 Uiso 1 1 calc R . .
C27 C 0.5224(3) 0.8755(2) 0.8588(3) 0.0422(16) Uani 1 1 d G . .
H27 H 0.5683 0.9209 0.8146 0.051 Uiso 1 1 calc R . .
C28 C 0.4349(3) 0.9142(2) 0.9390(3) 0.0460(17) Uani 1 1 d G . .
H28 H 0.4209 0.9860 0.9496 0.055 Uiso 1 1 calc R . .
C29 C 0.3677(3) 0.8477(3) 1.0038(3) 0.0443(16) Uani 1 1 d G . .
H29 H 0.3079 0.8742 1.0586 0.053 Uiso 1 1 calc R . .
C30 C 0.3882(3) 0.7426(3) 0.9883(2) 0.0371(14) Uani 1 1 d G . .
H30 H 0.3423 0.6972 1.0325 0.044 Uiso 1 1 calc R . .
C31 C 0.0857(4) 0.9572(4) 0.1566(5) 0.075(3) Uani 1 1 d G . .
C32 C 0.1326(4) 0.9976(4) 0.2201(3) 0.065(2) Uani 1 1 d G . .
H32 H 0.1177 0.9713 0.2850 0.078 Uiso 1 1 calc R . .
C33 C 0.2012(4) 1.0764(4) 0.1887(4) 0.058(2) Uani 1 1 d G . .
H33 H 0.2333 1.1040 0.2321 0.070 Uiso 1 1 calc R . .
C34 C 0.2231(4) 1.1149(4) 0.0937(4) 0.064(2) Uani 1 1 d G . .
H34 H 0.2700 1.1688 0.0722 0.077 Uiso 1 1 calc R . .
C35 C 0.1763(5) 1.0746(5) 0.0302(3) 0.076(3) Uani 1 1 d G . .
H35 H 0.1912 1.1009 -0.0347 0.091 Uiso 1 1 calc R . .
C36 C 0.1076(4) 0.9957(5) 0.0617(4) 0.067(2) Uani 1 1 d G . .
H36 H 0.0756 0.9681 0.0182 0.080 Uiso 1 1 calc R . .
C37 C 0.0151(10) 0.8729(8) 0.1925(12) 0.131(5) Uani 1 1 d . . .
H37A H 0.0600 0.8074 0.1785 0.196 Uiso 1 1 calc R . .
H37B H -0.0396 0.8746 0.1592 0.196 Uiso 1 1 calc R . .
H37C H -0.0221 0.8802 0.2639 0.196 Uiso 1 1 calc R . .
C38 C 0.9333(9) 0.5359(11) 0.5943(7) 0.158(9) Uani 1 1 d D . .
H38 H 0.8904 0.5589 0.6589 0.189 Uiso 1 1 calc R . .
C39 C 1.0160(10) 0.4510(10) 0.5821(4) 0.154(9) Uani 1 1 d D . .
H39 H 1.0260 0.4174 0.6381 0.185 Uiso 1 1 calc R . .
C40 C 1.0833(9) 0.4181(11) 0.4833(5) 0.154(8) Uani 1 1 d D . .
C41 C 1.1765(16) 0.3440(13) 0.4706(10) 0.131(12) Uani 0.50 1 d PD . .
H41A H 1.1508 0.2754 0.4859 0.196 Uiso 0.50 1 calc PR . .
H41B H 1.2155 0.3610 0.5152 0.196 Uiso 0.50 1 calc PR . .
H41C H 1.2261 0.3455 0.4022 0.196 Uiso 0.50 1 calc PR . .
Cu1 Cu 0.75061(5) 0.29228(5) 0.39571(5) 0.0275(2) Uani 1 1 d . . .
F1 F 0.3745(3) 0.0472(4) 0.4774(3) 0.0668(13) Uani 1 1 d . . .
F2 F 0.3032(4) 0.1539(3) 0.3858(3) 0.0674(13) Uani 1 1 d . . .
F3 F 0.2240(4) 0.1528(4) 0.5515(3) 0.0743(14) Uani 1 1 d . . .
F4 F 0.1381(3) 0.0895(4) 0.4554(3) 0.0652(12) Uani 1 1 d . . .
F5 F 0.2116(4) -0.0171(3) 0.5464(3) 0.0625(12) Uani 1 1 d . . .
F6 F 0.2886(3) -0.0144(3) 0.3809(3) 0.0554(10) Uani 1 1 d . . .
F7 F 0.1268(5) 0.5876(4) 0.0402(4) 0.0930(18) Uani 1 1 d . . .
F8 F 0.2204(4) 0.5795(3) 0.1476(3) 0.0588(11) Uani 1 1 d . . .
F9 F 0.2731(4) 0.4765(4) 0.0138(3) 0.0793(15) Uani 1 1 d . . .
F10 F 0.2006(4) 0.4115(4) 0.1652(4) 0.0775(15) Uani 1 1 d . . .
F11 F 0.1060(4) 0.4197(4) 0.0577(3) 0.0658(13) Uani 1 1 d . . .
F12 F 0.0537(4) 0.5211(5) 0.1915(3) 0.095(2) Uani 1 1 d . . .
N1 N 0.8902(4) 0.2697(4) 0.4322(4) 0.0303(11) Uani 1 1 d . . .
N2 N 0.8467(4) 0.2472(3) 0.2536(3) 0.0281(10) Uani 1 1 d . . .
N3 N 0.6145(4) 0.2362(4) 0.3842(4) 0.0292(11) Uani 1 1 d . . .
N4 N 0.6558(4) 0.3399(3) 0.5343(3) 0.0292(11) Uani 1 1 d . . .
N5 N 0.7681(4) 0.4435(3) 0.3175(3) 0.0283(10) Uani 1 1 d . . .
N6 N 0.7582(4) 0.5433(4) 0.3359(3) 0.0307(11) Uani 1 1 d . . .
N7 N 0.7998(4) 0.5884(4) 0.2476(4) 0.0313(11) Uani 1 1 d . . .
N8 N 0.5007(4) 0.5452(4) 0.6546(4) 0.0334(11) Uani 1 1 d . . .
N9 N 0.4551(4) 0.5817(4) 0.7445(4) 0.0338(11) Uani 1 1 d . . .
N10 N 0.5274(4) 0.5567(3) 0.7928(3) 0.0272(10) Uani 1 1 d . . .
P1 P 0.25589(14) 0.06978(13) 0.46589(13) 0.0399(4) Uani 1 1 d . . .
P2 P 0.16280(14) 0.49982(15) 0.10238(13) 0.0446(5) Uani 1 1 d . . .
H1 H 0.910(6) 0.331(6) 0.429(5) 0.05(2) Uiso 1 1 d . . .
H3 H 0.600(5) 0.275(5) 0.350(5) 0.035(19) Uiso 1 1 d . . .

loop_
_atom_site_aniso_label
_atom_site_aniso_U_11
_atom_site_aniso_U_22
_atom_site_aniso_U_33
_atom_site_aniso_U_23
_atom_site_aniso_U_13
_atom_site_aniso_U_12
C1 0.027(3) 0.042(3) 0.039(3) 0.001(3) -0.017(3) 0.002(3)
C2 0.020(3) 0.047(4) 0.037(3) -0.004(3) -0.012(3) 0.004(3)
C3 0.034(3) 0.033(3) 0.034(3) -0.003(3) -0.014(3) 0.004(3)
C4 0.046(4) 0.031(3) 0.042(4) 0.000(3) -0.025(3) -0.001(3)
C5 0.037(3) 0.031(3) 0.042(4) -0.001(3) -0.022(3) -0.001(3)
C6 0.033(3) 0.039(3) 0.036(3) 0.000(3) -0.014(3) -0.004(3)
C7 0.025(3) 0.042(3) 0.031(3) -0.003(3) -0.010(3) -0.001(3)
C8 0.032(3) 0.030(3) 0.026(3) 0.001(2) -0.005(2) -0.006(2)
C9 0.037(4) 0.041(3) 0.036(3) 0.005(3) -0.022(3) 0.000(3)
C10 0.032(3) 0.048(4) 0.041(4) 0.006(3) -0.024(3) -0.002(3)
C11 0.034(3) 0.038(3) 0.032(3) 0.002(3) -0.016(3) 0.002(3)
C12 0.019(3) 0.035(3) 0.038(3) 0.003(3) -0.012(3) -0.001(2)
C13 0.027(3) 0.043(4) 0.031(3) 0.006(3) -0.013(3) -0.004(3)
C14 0.039(4) 0.036(3) 0.041(4) 0.010(3) -0.019(3) -0.012(3)
C15 0.041(4) 0.031(3) 0.031(3) 0.007(2) -0.013(3) -0.008(3)
C16 0.049(4) 0.032(3) 0.035(3) 0.003(3) -0.016(3) -0.012(3)
C17 0.048(4) 0.028(3) 0.051(4) 0.007(3) -0.011(3) -0.007(3)
C18 0.038(4) 0.040(4) 0.051(4) 0.007(3) -0.021(3) -0.004(3)
C19 0.054(4) 0.050(4) 0.047(4) -0.004(3) -0.029(4) 0.001(3)
C20 0.054(4) 0.039(4) 0.047(4) -0.005(3) -0.028(3) 0.007(3)
C21 0.037(3) 0.027(3) 0.032(3) 0.004(2) -0.020(3) -0.006(2)
C22 0.028(3) 0.028(3) 0.031(3) 0.004(2) -0.016(3) -0.004(2)
C23 0.029(3) 0.029(3) 0.037(3) 0.003(3) -0.013(3) 0.000(2)
C24 0.033(3) 0.042(3) 0.031(3) 0.003(3) -0.015(3) -0.003(3)
C25 0.028(3) 0.036(3) 0.030(3) 0.001(2) -0.016(3) -0.001(2)
C26 0.030(3) 0.039(4) 0.045(4) -0.003(3) -0.015(3) 0.002(3)
C27 0.036(4) 0.036(4) 0.061(4) 0.001(3) -0.026(3) -0.005(3)
C28 0.047(4) 0.044(4) 0.057(4) -0.015(3) -0.033(4) 0.011(3)
C29 0.041(4) 0.054(4) 0.040(4) -0.013(3) -0.021(3) 0.014(3)
C30 0.031(3) 0.051(4) 0.029(3) 0.002(3) -0.012(3) 0.003(3)
C31 0.039(5) 0.062(5) 0.118(8) -0.010(5) -0.021(5) 0.003(4)
C32 0.051(5) 0.077(6) 0.078(6) -0.035(5) -0.040(4) 0.028(4)
C33 0.045(4) 0.070(5) 0.058(5) -0.004(4) -0.017(4) 0.013(4)
C34 0.042(4) 0.062(5) 0.086(6) -0.010(4) -0.018(4) 0.005(4)
C35 0.052(5) 0.102(7) 0.068(6) -0.011(5) -0.022(5) 0.036(5)
C36 0.046(5) 0.091(6) 0.077(6) -0.026(5) -0.041(5) 0.018(4)
C37 0.085(8) 0.067(7) 0.223(16) -0.008(8) -0.031(9) -0.002(6)
C38 0.127(11) 0.33(3) 0.040(6) 0.016(9) -0.028(7) -0.176(15)
C39 0.127(12) 0.31(2) 0.060(7) 0.039(10) -0.042(8) -0.175(15)
C40 0.146(11) 0.30(2) 0.052(6) 0.026(10) -0.042(8) -0.189(14)
C41 0.23(4) 0.086(17) 0.108(19) 0.026(14) -0.08(2) -0.10(2)
Cu1 0.0233(4) 0.0315(4) 0.0306(4) -0.0006(3) -0.0134(3) 0.0000(3)
F1 0.043(2) 0.090(3) 0.080(3) 0.021(3) -0.035(2) -0.023(2)
F2 0.102(4) 0.048(2) 0.056(3) 0.015(2) -0.029(3) -0.016(2)
F3 0.105(4) 0.072(3) 0.052(3) -0.015(2) -0.036(3) 0.002(3)
F4 0.048(3) 0.093(3) 0.062(3) -0.006(2) -0.034(2) 0.021(2)
F5 0.062(3) 0.079(3) 0.063(3) 0.029(2) -0.039(2) -0.032(2)
F6 0.062(3) 0.044(2) 0.063(3) -0.0053(19) -0.027(2) 0.0074(19)
F7 0.151(5) 0.076(3) 0.088(4) 0.015(3) -0.091(4) -0.002(3)
F8 0.069(3) 0.067(3) 0.056(3) 0.006(2) -0.040(2) -0.013(2)
F9 0.047(3) 0.123(4) 0.064(3) -0.024(3) -0.006(2) -0.031(3)
F10 0.097(4) 0.076(3) 0.085(3) 0.023(3) -0.062(3) -0.025(3)
F11 0.060(3) 0.104(4) 0.047(2) 0.012(2) -0.028(2) -0.043(3)
F12 0.043(3) 0.197(6) 0.050(3) -0.021(3) -0.019(2) -0.009(3)
N1 0.025(3) 0.034(3) 0.036(3) 0.000(2) -0.015(2) 0.000(2)
N2 0.025(2) 0.029(2) 0.031(3) 0.000(2) -0.011(2) 0.0037(19)
N3 0.031(3) 0.027(3) 0.034(3) -0.001(2) -0.019(2) 0.001(2)
N4 0.027(3) 0.028(3) 0.037(3) 0.003(2) -0.018(2) -0.0005(19)
N5 0.027(3) 0.032(3) 0.029(3) 0.000(2) -0.013(2) -0.004(2)
N6 0.026(3) 0.035(3) 0.034(3) 0.004(2) -0.014(2) -0.006(2)
N7 0.027(3) 0.036(3) 0.034(3) 0.009(2) -0.014(2) -0.009(2)
N8 0.031(3) 0.033(3) 0.040(3) -0.002(2) -0.018(2) 0.005(2)
N9 0.032(3) 0.040(3) 0.034(3) -0.005(2) -0.018(2) 0.003(2)
N10 0.026(3) 0.030(3) 0.029(3) 0.000(2) -0.013(2) -0.003(2)
P1 0.0424(10) 0.0434(10) 0.0390(9) 0.0041(7) -0.0209(8) -0.0017(7)
P2 0.0340(9) 0.0695(12) 0.0350(9) 0.0074(8) -0.0166(8) -0.0118(8)

loop_
_atom_type_symbol
_atom_type_description
_atom_type_scat_dispersion_real
_atom_type_scat_dispersion_imag
_atom_type_scat_source
C C 0.0033 0.0016 'International Tables Vol C Tables 4.2.6.8 and 6.1.1.4'
H H 0.0000 0.0000 'International Tables Vol C Tables 4.2.6.8 and 6.1.1.4'
Cu Cu 0.3201 1.2651 'International Tables Vol C Tables 4.2.6.8 and 6.1.1.4'
F F 0.0171 0.0103 'International Tables Vol C Tables 4.2.6.8 and 6.1.1.4'
N N 0.0061 0.0033 'International Tables Vol C Tables 4.2.6.8 and 6.1.1.4'
P P 0.1023 0.0942 'International Tables Vol C Tables 4.2.6.8 and 6.1.1.4'

loop_
_geom_angle_atom_site_label_1
_geom_angle_atom_site_label_2
_geom_angle_atom_site_label_3
_geom_angle
_geom_angle_site_symmetry_1
_geom_angle_site_symmetry_3
_geom_angle_publ_flag
N1 C1 C2 109.2(5) . . ?
N1 C1 H1A 109.8 . . ?
C2 C1 H1A 109.8 . . ?
N1 C1 H1B 109.8 . . ?
C2 C1 H1B 109.8 . . ?
H1A C1 H1B 108.3 . . ?
N2 C2 C1 109.8(5) . . ?
N2 C2 H2A 109.7 . . ?
C1 C2 H2A 109.7 . . ?
N2 C2 H2B 109.7 . . ?
C1 C2 H2B 109.7 . . ?
H2A C2 H2B 108.2 . . ?
N2 C3 C4 114.6(5) . . ?
N2 C3 H3A 108.6 . . ?
C4 C3 H3A 108.6 . . ?
N2 C3 H3B 108.6 . . ?
C4 C3 H3B 108.6 . . ?
H3A C3 H3B 107.6 . . ?
C5 C4 C3 114.8(5) . . ?
C5 C4 H4A 108.6 . . ?
C3 C4 H4A 108.6 . . ?
C5 C4 H4B 108.6 . . ?
C3 C4 H4B 108.6 . . ?
H4A C4 H4B 107.5 . . ?
N3 C5 C4 114.6(5) . . ?
N3 C5 H5A 108.6 . . ?
C4 C5 H5A 108.6 . . ?
N3 C5 H5B 108.6 . . ?
C4 C5 H5B 108.6 . . ?
H5A C5 H5B 107.6 . . ?
N3 C6 C7 109.7(5) . . ?
N3 C6 H6A 109.7 . . ?
C7 C6 H6A 109.7 . . ?
N3 C6 H6B 109.7 . . ?
C7 C6 H6B 109.7 . . ?
H6A C6 H6B 108.2 . . ?
N4 C7 C6 109.2(5) . . ?
N4 C7 H7A 109.8 . . ?
C6 C7 H7A 109.8 . . ?
N4 C7 H7B 109.8 . . ?
C6 C7 H7B 109.8 . . ?
H7A C7 H7B 108.3 . . ?
N4 C8 C9 114.6(5) . . ?
N4 C8 H8A 108.6 . . ?
C9 C8 H8A 108.6 . . ?
N4 C8 H8B 108.6 . . ?
C9 C8 H8B 108.6 . . ?
H8A C8 H8B 107.6 . . ?
C10 C9 C8 114.8(5) . . ?
C10 C9 H9A 108.6 . . ?
C8 C9 H9A 108.6 . . ?
C10 C9 H9B 108.6 . . ?
C8 C9 H9B 108.6 . . ?
H9A C9 H9B 107.5 . . ?
N1 C10 C9 113.1(5) . . ?
N1 C10 H10A 109.0 . . ?
C9 C10 H10A 109.0 . . ?
N1 C10 H10B 109.0 . . ?
C9 C10 H10B 109.0 . . ?
H10A C10 H10B 107.8 . . ?
C12 C11 N2 109.2(5) . . ?
C12 C11 H11A 109.8 . . ?
N2 C11 H11A 109.8 . . ?
C12 C11 H11B 109.8 . . ?
N2 C11 H11B 109.8 . . ?
H11A C11 H11B 108.3 . . ?
C13 C12 N5 107.9(5) . . ?
C13 C12 C11 132.3(6) . . ?
N5 C12 C11 119.8(5) . . ?
N7 C13 C12 105.3(5) . . ?
N7 C13 H13 127.4 . . ?
C12 C13 H13 127.4 . . ?
N7 C14 C15 113.1(4) . . ?
N7 C14 H14A 109.0 . . ?
C15 C14 H14A 109.0 . . ?
N7 C14 H14B 109.0 . . ?
C15 C14 H14B 109.0 . . ?
H14A C14 H14B 107.8 . . ?
C16 C15 C20 120.0 . . ?
C16 C15 C14 119.0(3) . . ?
C20 C15 C14 121.0(3) . . ?
C15 C16 C17 120.0 . . ?
C15 C16 H16 120.0 . . ?
C17 C16 H16 120.0 . . ?
C16 C17 C18 120.0 . . ?
C16 C17 H17 120.0 . . ?
C18 C17 H17 120.0 . . ?
C17 C18 C19 120.0 . . ?
C17 C18 H18 120.0 . . ?
C19 C18 H18 120.0 . . ?
C20 C19 C18 120.0 . . ?
C20 C19 H19 120.0 . . ?
C18 C19 H19 120.0 . . ?
C19 C20 C15 120.0 . . ?
C19 C20 H20 120.0 . . ?
C15 C20 H20 120.0 . . ?
C22 C21 N4 115.1(5) . . ?
C22 C21 H21A 108.5 . . ?
N4 C21 H21A 108.5 . . ?
C22 C21 H21B 108.5 . . ?
N4 C21 H21B 108.5 . . ?
H21A C21 H21B 107.5 . . ?
C23 C22 N8 107.7(5) . . ?
C23 C22 C21 131.9(5) . . ?
N8 C22 C21 120.4(5) . . ?
N10 C23 C22 106.1(5) . . ?
N10 C23 H23 126.9 . . ?
C22 C23 H23 126.9 . . ?
N10 C24 C25 112.6(4) . . ?
N10 C24 H24A 109.1 . . ?
C25 C24 H24A 109.1 . . ?
N10 C24 H24B 109.1 . . ?
C25 C24 H24B 109.1 . . ?
H24A C24 H24B 107.8 . . ?
C26 C25 C30 120.0 . . ?
C26 C25 C24 120.3(3) . . ?
C30 C25 C24 119.6(3) . . ?
C25 C26 C27 120.0 . . ?
C25 C26 H26 120.0 . . ?
C27 C26 H26 120.0 . . ?
C28 C27 C26 120.0 . . ?
C28 C27 H27 120.0 . . ?
C26 C27 H27 120.0 . . ?
C29 C28 C27 120.0 . . ?
C29 C28 H28 120.0 . . ?
C27 C28 H28 120.0 . . ?
C28 C29 C30 120.0 . . ?
C28 C29 H29 120.0 . . ?
C30 C29 H29 120.0 . . ?
C29 C30 C25 120.0 . . ?
C29 C30 H30 120.0 . . ?
C25 C30 H30 120.0 . . ?
C32 C31 C36 120.0 . . ?
C32 C31 C37 118.1(8) . . ?
C36 C31 C37 121.9(8) . . ?
C31 C32 C33 120.0 . . ?
C31 C32 H32 120.0 . . ?
C33 C32 H32 120.0 . . ?
C32 C33 C34 120.0 . . ?
C32 C33 H33 120.0 . . ?
C34 C33 H33 120.0 . . ?
C33 C34 C35 120.0 . . ?
C33 C34 H34 120.0 . . ?
C35 C34 H34 120.0 . . ?
C36 C35 C34 120.0 . . ?
C36 C35 H35 120.0 . . ?
C34 C35 H35 120.0 . . ?
C35 C36 C31 120.0 . . ?
C35 C36 H36 120.0 . . ?
C31 C36 H36 120.0 . . ?
C31 C37 H37A 109.5 . . ?
C31 C37 H37B 109.5 . . ?
H37A C37 H37B 109.5 . . ?
C31 C37 H37C 109.5 . . ?
H37A C37 H37C 109.5 . . ?
H37B C37 H37C 109.5 . . ?
C40 C38 C39 121.1(12) 2_766 . ?
C40 C38 H38 119.5 2_766 . ?
C39 C38 H38 119.5 . . ?
C40 C39 C38 119.15(13) . . ?
C40 C39 H39 120.4 . . ?
C38 C39 H39 120.4 . . ?
C38 C40 C41 120.6(11) 2_766 . ?
C38 C40 C39 119.8(12) 2_766 . ?
C41 C40 C39 119.18(13) . . ?
C40 C41 H41A 109.5 . . ?
C40 C41 H41B 109.5 . . ?
H41A C41 H41B 109.5 . . ?
C40 C41 H41C 109.5 . . ?
H41A C41 H41C 109.5 . . ?
H41B C41 H41C 109.5 . . ?
N3 Cu1 N4 86.92(19) . . ?
N3 Cu1 N1 149.1(2) . . ?
N4 Cu1 N1 93.51(19) . . ?
N3 Cu1 N2 93.34(19) . . ?
N4 Cu1 N2 178.70(18) . . ?
N1 Cu1 N2 86.92(19) . . ?
N3 Cu1 N5 106.84(19) . . ?
N4 Cu1 N5 99.89(17) . . ?
N1 Cu1 N5 103.55(19) . . ?
N2 Cu1 N5 78.81(17) . . ?
C10 N1 C1 110.5(5) . . ?
C10 N1 Cu1 117.7(4) . . ?
C1 N1 Cu1 105.9(3) . . ?
C10 N1 H1 113(5) . . ?
C1 N1 H1 107(5) . . ?
Cu1 N1 H1 102(5) . . ?
C11 N2 C3 109.5(4) . . ?
C11 N2 C2 107.9(4) . . ?
C3 N2 C2 110.3(4) . . ?
C11 N2 Cu1 111.6(3) . . ?
C3 N2 Cu1 113.2(4) . . ?
C2 N2 Cu1 104.2(3) . . ?
C6 N3 C5 111.3(5) . . ?
C6 N3 Cu1 106.6(3) . . ?
C5 N3 Cu1 117.4(4) . . ?
C6 N3 H3 114(5) . . ?
C5 N3 H3 107(5) . . ?
Cu1 N3 H3 101(5) . . ?
C8 N4 C7 109.3(4) . . ?
C8 N4 C21 111.3(4) . . ?
C7 N4 C21 108.4(4) . . ?
C8 N4 Cu1 112.2(3) . . ?
C7 N4 Cu1 105.4(3) . . ?
C21 N4 Cu1 109.9(3) . . ?
N6 N5 C12 109.5(4) . . ?
N6 N5 Cu1 140.9(4) . . ?
C12 N5 Cu1 109.2(4) . . ?
N5 N6 N7 105.8(4) . . ?
C13 N7 N6 111.5(5) . . ?
C13 N7 C14 128.7(5) . . ?
N6 N7 C14 119.7(5) . . ?
N9 N8 C22 109.4(4) . . ?
N8 N9 N10 106.5(4) . . ?
C23 N10 N9 110.3(5) . . ?
C23 N10 C24 130.1(5) . . ?
N9 N10 C24 119.6(4) . . ?
F2 P1 F4 91.4(3) . . ?
F2 P1 F3 90.9(3) . . ?
F4 P1 F3 90.6(3) . . ?
F2 P1 F6 89.6(2) . . ?
F4 P1 F6 89.9(2) . . ?
F3 P1 F6 179.3(3) . . ?
F2 P1 F5 178.3(3) . . ?
F4 P1 F5 90.1(2) . . ?
F3 P1 F5 89.8(3) . . ?
F6 P1 F5 89.7(2) . . ?
F2 P1 F1 89.7(3) . . ?
F4 P1 F1 178.7(3) . . ?
F3 P1 F1 89.9(3) . . ?
F6 P1 F1 89.5(3) . . ?
F5 P1 F1 88.7(2) . . ?
F12 P2 F7 91.4(3) . . ?
F12 P2 F9 178.9(4) . . ?
F7 P2 F9 89.8(3) . . ?
F12 P2 F11 90.3(3) . . ?
F7 P2 F11 89.9(3) . . ?
F9 P2 F11 89.6(2) . . ?
F12 P2 F10 89.0(3) . . ?
F7 P2 F10 179.3(3) . . ?
F9 P2 F10 89.9(3) . . ?
F11 P2 F10 90.7(3) . . ?
F12 P2 F8 89.9(3) . . ?
F7 P2 F8 90.6(3) . . ?
F9 P2 F8 90.3(2) . . ?
F11 P2 F8 179.5(3) . . ?
F10 P2 F8 88.8(2) . . ?

loop_
_geom_bond_atom_site_label_1
_geom_bond_atom_site_label_2
_geom_bond_distance
_geom_bond_site_symmetry_2
_geom_bond_publ_flag
C1 N1 1.487(8) . ?
C1 C2 1.512(8) . ?
C1 H1A 0.9900 . ?
C1 H1B 0.9900 . ?
C2 N2 1.498(7) . ?
C2 H2A 0.9900 . ?
C2 H2B 0.9900 . ?
C3 N2 1.491(7) . ?
C3 C4 1.534(8) . ?
C3 H3A 0.9900 . ?
C3 H3B 0.9900 . ?
C4 C5 1.509(9) . ?
C4 H4A 0.9900 . ?
C4 H4B 0.9900 . ?
C5 N3 1.475(7) . ?
C5 H5A 0.9900 . ?
C5 H5B 0.9900 . ?
C6 N3 1.473(8) . ?
C6 C7 1.510(8) . ?
C6 H6A 0.9900 . ?
C6 H6B 0.9900 . ?
C7 N4 1.498(7) . ?
C7 H7A 0.9900 . ?
C7 H7B 0.9900 . ?
C8 N4 1.491(7) . ?
C8 C9 1.527(8) . ?
C8 H8A 0.9900 . ?
C8 H8B 0.9900 . ?
C9 C10 1.517(9) . ?
C9 H9A 0.9900 . ?
C9 H9B 0.9900 . ?
C10 N1 1.475(7) . ?
C10 H10A 0.9900 . ?
C10 H10B 0.9900 . ?
C11 C12 1.488(8) . ?
C11 N2 1.491(7) . ?
C11 H11A 0.9900 . ?
C11 H11B 0.9900 . ?
C12 C13 1.360(8) . ?
C12 N5 1.362(7) . ?
C13 N7 1.344(8) . ?
C13 H13 0.9500 . ?
C14 N7 1.453(7) . ?
C14 C15 1.520(6) . ?
C14 H14A 0.9900 . ?
C14 H14B 0.9900 . ?
C15 C16 1.3900 . ?
C15 C20 1.3900 . ?
C16 C17 1.3900 . ?
C16 H16 0.9500 . ?
C17 C18 1.3900 . ?
C17 H17 0.9500 . ?
C18 C19 1.3900 . ?
C18 H18 0.9500 . ?
C19 C20 1.3900 . ?
C19 H19 0.9500 . ?
C20 H20 0.9500 . ?
C21 C22 1.498(8) . ?
C21 N4 1.500(7) . ?
C21 H21A 0.9900 . ?
C21 H21B 0.9900 . ?
C22 C23 1.354(8) . ?
C22 N8 1.362(7) . ?
C23 N10 1.334(7) . ?
C23 H23 0.9500 . ?
C24 N10 1.462(7) . ?
C24 C25 1.509(7) . ?
C24 H24A 0.9900 . ?
C24 H24B 0.9900 . ?
C25 C26 1.3900 . ?
C25 C30 1.3900 . ?
C26 C27 1.3900 . ?
C26 H26 0.9500 . ?
C27 C28 1.3900 . ?
C27 H27 0.9500 . ?
C28 C29 1.3900 . ?
C28 H28 0.9500 . ?
C29 C30 1.3900 . ?
C29 H29 0.9500 . ?
C30 H30 0.9500 . ?
C31 C32 1.3900 . ?
C31 C36 1.3900 . ?
C31 C37 1.469(12) . ?
C32 C33 1.3900 . ?
C32 H32 0.9500 . ?
C33 C34 1.3900 . ?
C33 H33 0.9500 . ?
C34 C35 1.3900 . ?
C34 H34 0.9500 . ?
C35 C36 1.3900 . ?
C35 H35 0.9500 . ?
C36 H36 0.9500 . ?
C37 H37A 0.9800 . ?
C37 H37B 0.9800 . ?
C37 H37C 0.9800 . ?
C38 C40 1.328(16) 2_766 ?
C38 C39 1.4496(10) . ?
C38 H38 0.9500 . ?
C39 C40 1.4496(10) . ?
C39 H39 0.9500 . ?
C40 C38 1.328(16) 2_766 ?
C40 C41 1.4493(10) . ?
C41 H41A 0.9800 . ?
C41 H41B 0.9800 . ?
C41 H41C 0.9800 . ?
Cu1 N3 2.028(5) . ?
Cu1 N4 2.040(5) . ?
Cu1 N1 2.046(5) . ?
Cu1 N2 2.076(5) . ?
Cu1 N5 2.247(5) . ?
F1 P1 1.606(4) . ?
F2 P1 1.582(4) . ?
F3 P1 1.586(5) . ?
F4 P1 1.586(4) . ?
F5 P1 1.603(4) . ?
F6 P1 1.590(4) . ?
F7 P2 1.575(5) . ?
F8 P2 1.601(4) . ?
F9 P2 1.578(5) . ?
F10 P2 1.596(5) . ?
F11 P2 1.594(4) . ?
F12 P2 1.570(5) . ?
N1 H1 0.86(7) . ?
N3 H3 0.76(7) . ?
N5 N6 1.327(6) . ?
N6 N7 1.346(6) . ?
N8 N9 1.311(7) . ?
N9 N10 1.358(6) . ?

loop_
_geom_torsion_atom_site_label_1
_geom_torsion_atom_site_label_2
_geom_torsion_atom_site_label_3
_geom_torsion_atom_site_label_4
_geom_torsion
_geom_torsion_site_symmetry_1
_geom_torsion_site_symmetry_2
_geom_torsion_site_symmetry_3
_geom_torsion_site_symmetry_4
_geom_torsion_publ_flag
N1 C1 C2 N2 -55.8(6) . . . . ?
N2 C3 C4 C5 -66.6(7) . . . . ?
C3 C4 C5 N3 62.9(7) . . . . ?
N3 C6 C7 N4 -53.3(6) . . . . ?
N4 C8 C9 C10 -68.9(7) . . . . ?
C8 C9 C10 N1 62.6(7) . . . . ?
N2 C11 C12 C13 151.7(6) . . . . ?
N2 C11 C12 N5 -30.0(7) . . . . ?
N5 C12 C13 N7 -1.1(6) . . . . ?
C11 C12 C13 N7 177.3(6) . . . . ?
N7 C14 C15 C16 134.0(4) . . . . ?
N7 C14 C15 C20 -46.3(6) . . . . ?
C20 C15 C16 C17 0.0 . . . . ?
C14 C15 C16 C17 179.7(4) . . . . ?
C15 C16 C17 C18 0.0 . . . . ?
C16 C17 C18 C19 0.0 . . . . ?
C17 C18 C19 C20 0.0 . . . . ?
C18 C19 C20 C15 0.0 . . . . ?
C16 C15 C20 C19 0.0 . . . . ?
C14 C15 C20 C19 -179.7(4) . . . . ?
N4 C21 C22 C23 92.1(7) . . . . ?
N4 C21 C22 N8 -91.0(6) . . . . ?
N8 C22 C23 N10 0.2(6) . . . . ?
C21 C22 C23 N10 177.5(5) . . . . ?
N10 C24 C25 C26 -46.1(5) . . . . ?
N10 C24 C25 C30 137.4(4) . . . . ?
C30 C25 C26 C27 0.0 . . . . ?
C24 C25 C26 C27 -176.5(4) . . . . ?
C25 C26 C27 C28 0.0 . . . . ?
C26 C27 C28 C29 0.0 . . . . ?
C27 C28 C29 C30 0.0 . . . . ?
C28 C29 C30 C25 0.0 . . . . ?
C26 C25 C30 C29 0.0 . . . . ?
C24 C25 C30 C29 176.5(4) . . . . ?
C36 C31 C32 C33 0.0 . . . . ?
C37 C31 C32 C33 179.0(7) . . . . ?
C31 C32 C33 C34 0.0 . . . . ?
C32 C33 C34 C35 0.0 . . . . ?
C33 C34 C35 C36 0.0 . . . . ?
C34 C35 C36 C31 0.0 . . . . ?
C32 C31 C36 C35 0.0 . . . . ?
C37 C31 C36 C35 -179.0(7) . . . . ?
C40 C38 C39 C40 1.7(17) 2_766 . . . ?
C38 C39 C40 C38 -1.6(17) . . . 2_766 ?
C38 C39 C40 C41 170.8(14) . . . . ?
C9 C10 N1 C1 -176.6(5) . . . . ?
C9 C10 N1 Cu1 -54.9(6) . . . . ?
C2 C1 N1 C10 168.3(5) . . . . ?
C2 C1 N1 Cu1 39.9(5) . . . . ?
N3 Cu1 N1 C10 -46.5(6) . . . . ?
N4 Cu1 N1 C10 43.3(4) . . . . ?
N2 Cu1 N1 C10 -137.9(4) . . . . ?
N5 Cu1 N1 C10 144.4(4) . . . . ?
N3 Cu1 N1 C1 77.5(5) . . . . ?
N4 Cu1 N1 C1 167.4(4) . . . . ?
N2 Cu1 N1 C1 -13.8(4) . . . . ?
N5 Cu1 N1 C1 -91.5(4) . . . . ?
C12 C11 N2 C3 163.3(5) . . . . ?
C12 C11 N2 C2 -76.7(6) . . . . ?
C12 C11 N2 Cu1 37.2(5) . . . . ?
C4 C3 N2 C11 -65.6(6) . . . . ?
C4 C3 N2 C2 175.8(5) . . . . ?
C4 C3 N2 Cu1 59.6(5) . . . . ?
C1 C2 N2 C11 159.1(5) . . . . ?
C1 C2 N2 C3 -81.4(6) . . . . ?
C1 C2 N2 Cu1 40.3(5) . . . . ?
N3 Cu1 N2 C11 80.4(4) . . . . ?
N4 Cu1 N2 C11 -21(8) . . . . ?
N1 Cu1 N2 C11 -130.6(4) . . . . ?
N5 Cu1 N2 C11 -26.1(4) . . . . ?
N3 Cu1 N2 C3 -43.6(4) . . . . ?
N4 Cu1 N2 C3 -145(8) . . . . ?
N1 Cu1 N2 C3 105.4(4) . . . . ?
N5 Cu1 N2 C3 -150.1(4) . . . . ?
N3 Cu1 N2 C2 -163.4(4) . . . . ?
N4 Cu1 N2 C2 95(8) . . . . ?
N1 Cu1 N2 C2 -14.4(4) . . . . ?
N5 Cu1 N2 C2 90.1(3) . . . . ?
C7 C6 N3 C5 167.5(5) . . . . ?
C7 C6 N3 Cu1 38.3(5) . . . . ?
C4 C5 N3 C6 -179.2(5) . . . . ?
C4 C5 N3 Cu1 -56.0(6) . . . . ?
N4 Cu1 N3 C6 -12.9(4) . . . . ?
N1 Cu1 N3 C6 78.8(5) . . . . ?
N2 Cu1 N3 C6 168.3(4) . . . . ?
N5 Cu1 N3 C6 -112.3(4) . . . . ?
N4 Cu1 N3 C5 -138.5(4) . . . . ?
N1 Cu1 N3 C5 -46.8(6) . . . . ?
N2 Cu1 N3 C5 42.7(4) . . . . ?
N5 Cu1 N3 C5 122.1(4) . . . . ?
C9 C8 N4 C7 178.7(5) . . . . ?
C9 C8 N4 C21 -61.6(6) . . . . ?
C9 C8 N4 Cu1 62.1(5) . . . . ?
C6 C7 N4 C8 -81.6(6) . . . . ?
C6 C7 N4 C21 156.9(5) . . . . ?
C6 C7 N4 Cu1 39.2(5) . . . . ?
C22 C21 N4 C8 -59.1(6) . . . . ?
C22 C21 N4 C7 61.2(6) . . . . ?
C22 C21 N4 Cu1 176.0(4) . . . . ?
N3 Cu1 N4 C8 104.4(4) . . . . ?
N1 Cu1 N4 C8 -44.6(4) . . . . ?
N2 Cu1 N4 C8 -154(8) . . . . ?
N5 Cu1 N4 C8 -149.1(3) . . . . ?
N3 Cu1 N4 C7 -14.5(3) . . . . ?
N1 Cu1 N4 C7 -163.6(4) . . . . ?
N2 Cu1 N4 C7 87(8) . . . . ?
N5 Cu1 N4 C7 92.0(3) . . . . ?
N3 Cu1 N4 C21 -131.2(3) . . . . ?
N1 Cu1 N4 C21 79.8(4) . . . . ?
N2 Cu1 N4 C21 -30(8) . . . . ?
N5 Cu1 N4 C21 -24.7(3) . . . . ?
C13 C12 N5 N6 1.2(6) . . . . ?
C11 C12 N5 N6 -177.4(5) . . . . ?
C13 C12 N5 Cu1 -173.0(4) . . . . ?
C11 C12 N5 Cu1 8.3(6) . . . . ?
N3 Cu1 N5 N6 108.7(6) . . . . ?
N4 Cu1 N5 N6 18.9(6) . . . . ?
N1 Cu1 N5 N6 -77.2(6) . . . . ?
N2 Cu1 N5 N6 -161.2(6) . . . . ?
N3 Cu1 N5 C12 -79.9(4) . . . . ?
N4 Cu1 N5 C12 -169.7(3) . . . . ?
N1 Cu1 N5 C12 94.2(4) . . . . ?
N2 Cu1 N5 C12 10.2(3) . . . . ?
C12 N5 N6 N7 -0.9(6) . . . . ?
Cu1 N5 N6 N7 170.5(4) . . . . ?
C12 C13 N7 N6 0.6(6) . . . . ?
C12 C13 N7 C14 -178.2(5) . . . . ?
N5 N6 N7 C13 0.2(6) . . . . ?
N5 N6 N7 C14 179.0(4) . . . . ?
C15 C14 N7 C13 86.3(7) . . . . ?
C15 C14 N7 N6 -92.3(6) . . . . ?
C23 C22 N8 N9 -0.6(6) . . . . ?
C21 C22 N8 N9 -178.2(5) . . . . ?
C22 N8 N9 N10 0.7(6) . . . . ?
C22 C23 N10 N9 0.2(6) . . . . ?
C22 C23 N10 C24 -178.6(5) . . . . ?
N8 N9 N10 C23 -0.6(6) . . . . ?
N8 N9 N10 C24 178.4(5) . . . . ?
C25 C24 N10 C23 123.1(6) . . . . ?
C25 C24 N10 N9 -55.6(6) . . . . ?
